data_4074375
loop_
_publ_author_name
'Yang, Qing-Zheng'
'Kermagoret, Anthony'
'Agostinho, Magno'
'Siri, Olivier'
'Braunstein, Pierre'

_publ_section_title
;
 Nickel Complexes with Functional
 ZwitterionicN,O-Benzoquinonemonoimine-Type Ligands:&#x00A0; Syntheses,
 Structures, and Catalytic Oligomerization of Ethylene
;
_journal_issue 23
_journal_name_full Organometallics
_journal_page_first 5518
_journal_paper_doi 10.1021/om060600s
_journal_volume 25
_journal_year 2006
_chemical_formula_moiety 'C28 H46 N8 Ni O4, C H2 Cl2, H2 O'
_chemical_formula_sum 'C29 H50 Cl2 N8 Ni O5'
_chemical_formula_weight 720.38
_chemical_name_systematic
; 
 ? 
;
_space_group_IT_number 2
_symmetry_cell_setting triclinic
_symmetry_space_group_name_Hall '-P 1'
_symmetry_space_group_name_H-M 'P -1'
_atom_sites_solution_hydrogens geom
_atom_sites_solution_primary direct
_atom_sites_solution_secondary difmap
_audit_creation_method SHELXL-97
_cell_angle_alpha 78.262(5)
_cell_angle_beta 70.304(5)
_cell_angle_gamma 81.282(5)
_cell_formula_units_Z 2
_cell_length_a 12.104(5)
_cell_length_b 12.574(5)
_cell_length_c 12.884(5)
_cell_measurement_reflns_used 24148
_cell_measurement_temperature 173(2)
_cell_measurement_theta_max 30.034
_cell_measurement_theta_min 0.998
_cell_volume 1800.2(12)
_computing_cell_refinement 'Denzo (Nonius B.V., 1998)'
_computing_data_collection 'Collect (Nonius B.V., 1998)'
_computing_data_reduction 'Denzo (Nonius B.V., 1998)'
_computing_molecular_graphics 'PLATON 98 (Spek, 1998)'
_computing_publication_material 'SHELXL-97 (Sheldrick, 1997)'
_computing_structure_refinement 'SHELXL-97 (Sheldrick, 1997)'
_computing_structure_solution 'SHELXS-97 (Sheldrick, 1997)'
_diffrn_ambient_temperature 173(2)
_diffrn_measured_fraction_theta_full 0.993
_diffrn_measured_fraction_theta_max 0.993
_diffrn_measurement_device_type KappaCCD
_diffrn_measurement_method '\p scans'
_diffrn_radiation_monochromator graphite
_diffrn_radiation_source 'fine-focus sealed tube'
_diffrn_radiation_type MoK\a
_diffrn_radiation_wavelength 0.71069
_diffrn_reflns_av_R_equivalents 0.0400
_diffrn_reflns_av_sigmaI/netI 0.0898
_diffrn_reflns_limit_h_max 17
_diffrn_reflns_limit_h_min -15
_diffrn_reflns_limit_k_max 17
_diffrn_reflns_limit_k_min -17
_diffrn_reflns_limit_l_max 18
_diffrn_reflns_limit_l_min -18
_diffrn_reflns_number 16075
_diffrn_reflns_theta_full 30.05
_diffrn_reflns_theta_max 30.05
_diffrn_reflns_theta_min 1.66
_exptl_absorpt_coefficient_mu 0.734
_exptl_absorpt_correction_type none
_exptl_crystal_colour yellow
_exptl_crystal_density_diffrn 1.329
_exptl_crystal_density_method 'not measured'
_exptl_crystal_description prism
_exptl_crystal_F_000 764
_exptl_crystal_size_max 0.10
_exptl_crystal_size_mid 0.10
_exptl_crystal_size_min 0.10
_refine_diff_density_max 1.129
_refine_diff_density_min -1.169
_refine_diff_density_rms 0.158
_refine_ls_extinction_method none
_refine_ls_goodness_of_fit_ref 0.823
_refine_ls_hydrogen_treatment mixed
_refine_ls_matrix_type full
_refine_ls_number_parameters 420
_refine_ls_number_reflns 10478
_refine_ls_number_restraints 3
_refine_ls_restrained_S_all 0.823
_refine_ls_R_factor_all 0.1245
_refine_ls_R_factor_gt 0.0921
_refine_ls_shift/su_max 0.001
_refine_ls_shift/su_mean 0.001
_refine_ls_structure_factor_coef Fsqd
_refine_ls_weighting_details 'calc w=1/[\s^2^(Fo^2^)+(0.0600P)^2^+20.0000P] where P=(Fo^2^+2Fc^2^)/3'
_refine_ls_weighting_scheme calc
_refine_ls_wR_factor_gt 0.2347
_refine_ls_wR_factor_ref 0.2492
_reflns_number_gt 6982
_reflns_number_total 10478
_reflns_threshold_expression >2sigma(I)
_cod_data_source_file om060600ssi20060704_071723.cif
_cod_data_source_block welt47
_cod_database_code 4074375

loop_
_symmetry_equiv_pos_as_xyz
'x, y, z'
'-x, -y, -z'

loop_
_atom_site_label
_atom_site_type_symbol
_atom_site_fract_x
_atom_site_fract_y
_atom_site_fract_z
_atom_site_U_iso_or_equiv
_atom_site_adp_type
_atom_site_occupancy
_atom_site_symmetry_multiplicity
_atom_site_calc_flag
_atom_site_refinement_flags
Ni Ni 0.66315(5) 0.13090(5) 0.09008(5) 0.02529(15) Uani 1 1 d .
O1 O 0.7544(3) 0.1982(3) -0.0751(3) 0.0322(7) Uani 1 1 d .
O3 O 0.5065(3) 0.1920(3) 0.0513(3) 0.0286(7) Uani 1 1 d .
O4 O 0.2410(3) 0.5080(3) 0.0712(4) 0.0444(9) Uani 1 1 d .
O2 O 0.9200(4) 0.0941(3) -0.4300(3) 0.0496(10) Uani 1 1 d .
N5 N 0.6214(3) 0.2689(3) 0.1532(3) 0.0275(8) Uani 1 1 d .
N1 N 0.7095(4) -0.0011(3) 0.0153(3) 0.0287(8) Uani 1 1 d .
N8 N 0.4506(5) 0.6955(4) 0.3739(4) 0.0477(12) Uani 1 1 d .
N2 N 0.9030(5) -0.1143(4) -0.3434(4) 0.0406(11) Uani 1 1 d .
H3 H 0.934(6) -0.090(5) -0.402(5) 0.041(18) Uiso 1 1 d .
N6 N 0.3653(4) 0.6013(3) 0.1564(4) 0.0329(9) Uani 1 1 d .
H2 H 0.309(6) 0.629(5) 0.136(6) 0.051(19) Uiso 1 1 d .
N4 N 0.8099(6) -0.2372(6) -0.4639(5) 0.0670(17) Uani 1 1 d .
N7 N 0.8252(4) 0.1376(3) 0.1381(4) 0.0343(9) Uani 1 1 d .
N3 N 0.5668(4) 0.0063(3) 0.2284(3) 0.0308(8) Uani 1 1 d .
C4 C 0.8027(4) -0.0710(4) -0.1598(4) 0.0293(9) Uani 1 1 d .
H4 H 0.7882 -0.1447 -0.1280 0.035 Uiso 1 1 calc .
C3 C 0.7651(4) 0.0116(4) -0.0914(4) 0.0262(8) Uani 1 1 d .
C2 C 0.7899(4) 0.1280(4) -0.1419(4) 0.0281(9) Uani 1 1 d .
C19 C 0.4020(4) 0.4994(4) 0.1385(4) 0.0280(9) Uani 1 1 d .
C5 C 0.8597(4) -0.0437(4) -0.2714(4) 0.0306(9) Uani 1 1 d .
C20 C 0.3288(4) 0.4511(4) 0.0870(4) 0.0312(10) Uani 1 1 d .
C16 C 0.4652(4) 0.2849(4) 0.0787(4) 0.0250(8) Uani 1 1 d .
C17 C 0.5326(4) 0.3337(4) 0.1357(4) 0.0253(8) Uani 1 1 d .
C10 C 0.4514(5) 0.0010(5) 0.2181(5) 0.0487(14) Uani 1 1 d .
H10A H 0.4179 -0.0656 0.2644 0.073 Uiso 1 1 calc .
H10B H 0.4598 0.0005 0.1398 0.073 Uiso 1 1 calc .
H10C H 0.3991 0.0647 0.2431 0.073 Uiso 1 1 calc .
C26 C 0.3814(5) 0.6413(4) 0.3300(4) 0.0384(11) Uani 1 1 d .
H26A H 0.2972 0.6681 0.3583 0.046 Uiso 1 1 calc .
H26B H 0.3890 0.5618 0.3564 0.046 Uiso 1 1 calc .
C18 C 0.4975(4) 0.4400(4) 0.1632(4) 0.0283(9) Uani 1 1 d .
H18 H 0.5400 0.4699 0.1987 0.034 Uiso 1 1 calc .
C21 C 0.7028(5) 0.3032(4) 0.1986(5) 0.0361(11) Uani 1 1 d .
H21A H 0.6587 0.3370 0.2656 0.043 Uiso 1 1 calc .
H21B H 0.7524 0.3574 0.1423 0.043 Uiso 1 1 calc .
C1 C 0.8467(4) 0.1529(4) -0.2552(4) 0.0334(10) Uani 1 1 d .
H1 H 0.8646 0.2258 -0.2868 0.040 Uiso 1 1 calc .
C25 C 0.4232(5) 0.6635(4) 0.2027(4) 0.0345(10) Uani 1 1 d .
H25A H 0.4072 0.7423 0.1768 0.041 Uiso 1 1 calc .
H25B H 0.5094 0.6448 0.1750 0.041 Uiso 1 1 calc .
C15 C 0.3657(4) 0.3450(4) 0.0604(4) 0.0297(9) Uani 1 1 d .
H15 H 0.3204 0.3136 0.0288 0.036 Uiso 1 1 calc .
C6 C 0.8788(4) 0.0734(4) -0.3253(4) 0.0338(10) Uani 1 1 d .
C22 C 0.7793(5) 0.2021(5) 0.2293(5) 0.0475(14) Uani 1 1 d .
H22A H 0.8460 0.2243 0.2457 0.057 Uiso 1 1 calc .
H22B H 0.7322 0.1567 0.2976 0.057 Uiso 1 1 calc .
C28 C 0.3844(10) 0.7155(7) 0.4861(6) 0.085(3) Uani 1 1 d .
H28A H 0.3114 0.7612 0.4853 0.127 Uiso 1 1 calc .
H28B H 0.4318 0.7531 0.5134 0.127 Uiso 1 1 calc .
H28C H 0.3653 0.6459 0.5355 0.127 Uiso 1 1 calc .
C24 C 0.8849(6) 0.0341(6) 0.1729(7) 0.0614(18) Uani 1 1 d .
H24A H 0.9599 0.0469 0.1797 0.092 Uiso 1 1 calc .
H24B H 0.9000 -0.0134 0.1171 0.092 Uiso 1 1 calc .
H24C H 0.8352 -0.0009 0.2453 0.092 Uiso 1 1 calc .
C7 C 0.6716(5) -0.1061(4) 0.0796(4) 0.0405(12) Uani 1 1 d .
H7A H 0.7359 -0.1645 0.0595 0.049 Uiso 1 1 calc .
H7B H 0.6025 -0.1232 0.0633 0.049 Uiso 1 1 calc .
C23 C 0.9120(6) 0.1987(7) 0.0421(7) 0.0640(19) Uani 1 1 d .
H23A H 0.9785 0.2095 0.0646 0.096 Uiso 1 1 calc .
H23B H 0.8743 0.2697 0.0181 0.096 Uiso 1 1 calc .
H23C H 0.9403 0.1570 -0.0199 0.096 Uiso 1 1 calc .
C8 C 0.6395(5) -0.0990(5) 0.2023(5) 0.0441(13) Uani 1 1 d .
H8A H 0.5944 -0.1612 0.2477 0.053 Uiso 1 1 calc .
H8B H 0.7123 -0.1038 0.2224 0.053 Uiso 1 1 calc .
C9 C 0.5527(6) 0.0131(6) 0.3441(5) 0.0513(15) Uani 1 1 d .
H9A H 0.5100 0.0831 0.3621 0.077 Uiso 1 1 calc .
H9B H 0.6305 0.0073 0.3536 0.077 Uiso 1 1 calc .
H9C H 0.5082 -0.0466 0.3941 0.077 Uiso 1 1 calc .
C14 C 0.6953(8) -0.2758(8) -0.4102(8) 0.083(3) Uani 1 1 d .
H14A H 0.7027 -0.3558 -0.3971 0.125 Uiso 1 1 calc .
H14B H 0.6457 -0.2487 -0.4582 0.125 Uiso 1 1 calc .
H14C H 0.6591 -0.2495 -0.3386 0.125 Uiso 1 1 calc .
C11 C 0.8911(7) -0.2309(5) -0.3128(5) 0.0554(17) Uani 1 1 d .
H11A H 0.8140 -0.2433 -0.2548 0.066 Uiso 1 1 calc .
H11B H 0.9536 -0.2665 -0.2806 0.066 Uiso 1 1 calc .
C13 C 0.8494(11) -0.2639(12) -0.5784(10) 0.124(5) Uani 1 1 d .
H13A H 0.9053 -0.3292 -0.5822 0.185 Uiso 1 1 calc .
H13B H 0.8880 -0.2026 -0.6318 0.185 Uiso 1 1 calc .
H13C H 0.7812 -0.2775 -0.5969 0.185 Uiso 1 1 calc .
C27 C 0.5638(8) 0.6330(7) 0.3699(7) 0.073(2) Uani 1 1 d .
H27A H 0.6097 0.6726 0.3968 0.110 Uiso 1 1 calc .
H27B H 0.6074 0.6228 0.2927 0.110 Uiso 1 1 calc .
H27C H 0.5502 0.5617 0.4175 0.110 Uiso 1 1 calc .
C12 C 0.8998(9) -0.2827(7) -0.4123(8) 0.082(3) Uani 1 1 d .
H12A H 0.9783 -0.2730 -0.4687 0.099 Uiso 1 1 calc .
H12B H 0.8931 -0.3620 -0.3875 0.099 Uiso 1 1 calc .
Cl1 Cl 0.1207(6) 0.5278(5) 0.7003(5) 0.212(2) Uani 1 1 d .
Cl2 Cl 0.1352(12) 0.4061(12) 0.9159(14) 0.475(10) Uani 1 1 d .
C29 C 0.0397(19) 0.4343(16) 0.827(2) 0.225(11) Uani 1 1 d .
H29A H -0.0381 0.4697 0.8653 0.270 Uiso 1 1 calc .
H29B H 0.0279 0.3661 0.8061 0.270 Uiso 1 1 calc .
O5 O 0.2300(10) -0.0014(8) 0.5267(9) 0.136(3) Uani 1 1 d D
HO1 H 0.215(9) 0.045(6) 0.572(6) 0.100 Uiso 1 1 d D
HO2 H 0.193(8) 0.021(7) 0.479(6) 0.100 Uiso 1 1 d D

loop_
_atom_site_aniso_label
_atom_site_aniso_U_11
_atom_site_aniso_U_22
_atom_site_aniso_U_33
_atom_site_aniso_U_23
_atom_site_aniso_U_13
_atom_site_aniso_U_12
Ni 0.0245(3) 0.0237(3) 0.0266(3) -0.0070(2) -0.0061(2) 0.0002(2)
O1 0.0363(18) 0.0235(15) 0.0296(17) -0.0054(13) -0.0022(14) 0.0012(13)
O3 0.0318(17) 0.0256(15) 0.0300(16) -0.0082(12) -0.0111(13) 0.0011(12)
O4 0.0333(19) 0.039(2) 0.064(3) -0.0169(18) -0.0217(18) 0.0117(15)
O2 0.056(3) 0.051(2) 0.0297(19) -0.0084(17) 0.0036(17) -0.0052(19)
N5 0.0259(18) 0.0299(19) 0.0267(18) -0.0079(15) -0.0083(15) 0.0017(15)
N1 0.033(2) 0.0240(18) 0.0278(19) -0.0047(14) -0.0058(16) -0.0060(15)
N8 0.070(4) 0.038(2) 0.034(2) -0.0014(19) -0.014(2) -0.016(2)
N2 0.050(3) 0.040(2) 0.029(2) -0.015(2) -0.004(2) -0.002(2)
N6 0.037(2) 0.0254(19) 0.034(2) -0.0080(16) -0.0101(18) 0.0041(16)
N4 0.058(4) 0.087(5) 0.065(4) -0.021(3) -0.015(3) -0.030(3)
N7 0.0250(19) 0.035(2) 0.044(2) -0.0101(18) -0.0106(17) -0.0011(16)
N3 0.029(2) 0.033(2) 0.0286(19) -0.0023(16) -0.0073(16) -0.0064(16)
C4 0.030(2) 0.026(2) 0.033(2) -0.0083(18) -0.0093(18) -0.0018(17)
C3 0.023(2) 0.026(2) 0.030(2) -0.0068(17) -0.0079(17) -0.0003(16)
C2 0.024(2) 0.025(2) 0.032(2) -0.0049(17) -0.0063(17) 0.0016(16)
C19 0.028(2) 0.024(2) 0.025(2) -0.0051(16) -0.0013(17) 0.0006(16)
C5 0.024(2) 0.036(2) 0.034(2) -0.0112(19) -0.0098(18) -0.0007(18)
C20 0.024(2) 0.033(2) 0.032(2) -0.0043(18) -0.0054(18) 0.0015(17)
C16 0.024(2) 0.026(2) 0.0230(19) -0.0038(16) -0.0050(16) -0.0018(16)
C17 0.026(2) 0.026(2) 0.0214(19) -0.0054(16) -0.0032(16) -0.0007(16)
C10 0.038(3) 0.053(3) 0.053(4) -0.002(3) -0.012(3) -0.009(3)
C26 0.045(3) 0.033(2) 0.033(3) -0.008(2) -0.005(2) -0.004(2)
C18 0.033(2) 0.025(2) 0.026(2) -0.0076(16) -0.0066(18) 0.0001(17)
C21 0.041(3) 0.033(2) 0.044(3) -0.016(2) -0.023(2) 0.003(2)
C1 0.031(2) 0.030(2) 0.031(2) -0.0053(18) 0.0013(19) -0.0019(18)
C25 0.042(3) 0.025(2) 0.034(2) -0.0056(18) -0.010(2) 0.0013(19)
C15 0.026(2) 0.031(2) 0.032(2) -0.0044(18) -0.0089(18) -0.0034(17)
C6 0.025(2) 0.041(3) 0.029(2) -0.006(2) -0.0010(18) -0.0002(19)
C22 0.046(3) 0.052(3) 0.054(4) -0.019(3) -0.023(3) -0.003(3)
C28 0.146(9) 0.073(5) 0.037(3) -0.014(3) -0.015(4) -0.042(5)
C24 0.047(4) 0.055(4) 0.094(6) -0.022(4) -0.037(4) 0.009(3)
C7 0.058(3) 0.026(2) 0.035(3) -0.0029(19) -0.009(2) -0.013(2)
C23 0.041(3) 0.080(5) 0.070(5) -0.010(4) -0.013(3) -0.016(3)
C8 0.043(3) 0.040(3) 0.044(3) -0.001(2) -0.010(2) -0.002(2)
C9 0.054(4) 0.063(4) 0.037(3) -0.010(3) -0.011(3) -0.013(3)
C14 0.061(5) 0.104(7) 0.084(6) -0.022(5) -0.008(4) -0.029(5)
C11 0.085(5) 0.038(3) 0.042(3) -0.016(3) -0.017(3) 0.002(3)
C13 0.102(8) 0.173(12) 0.088(7) -0.054(8) 0.020(6) -0.060(8)
C27 0.084(6) 0.068(5) 0.081(5) 0.018(4) -0.052(5) -0.025(4)
C12 0.092(7) 0.074(6) 0.083(6) -0.027(5) -0.021(5) -0.008(5)
Cl1 0.195(5) 0.210(6) 0.222(6) -0.027(5) -0.063(5) -0.009(4)
Cl2 0.339(14) 0.492(19) 0.61(2) 0.108(17) -0.272(16) -0.074(13)
C29 0.170(18) 0.148(16) 0.27(3) 0.015(16) 0.021(18) -0.018(14)
O5 0.135(8) 0.154(9) 0.129(8) -0.042(6) -0.056(6) 0.014(6)

loop_
_atom_type_symbol
_atom_type_description
_atom_type_scat_dispersion_real
_atom_type_scat_dispersion_imag
_atom_type_scat_source
C C 0.0033 0.0016 'International Tables Vol C Tables 4.2.6.8 and 6.1.1.4'
H H 0.0000 0.0000 'International Tables Vol C Tables 4.2.6.8 and 6.1.1.4'
Cl Cl 0.1484 0.1585 'International Tables Vol C Tables 4.2.6.8 and 6.1.1.4'
N N 0.0061 0.0033 'International Tables Vol C Tables 4.2.6.8 and 6.1.1.4'
Ni Ni 0.3393 1.1124 'International Tables Vol C Tables 4.2.6.8 and 6.1.1.4'
O O 0.0106 0.0060 'International Tables Vol C Tables 4.2.6.8 and 6.1.1.4'

loop_
_geom_angle_atom_site_label_1
_geom_angle_atom_site_label_2
_geom_angle_atom_site_label_3
_geom_angle
N5 Ni N1 175.72(16)
N5 Ni O1 97.42(14)
N1 Ni O1 78.35(14)
N5 Ni O3 78.45(14)
N1 Ni O3 100.56(15)
O1 Ni O3 86.66(13)
N5 Ni N3 104.56(16)
N1 Ni N3 79.57(15)
O1 Ni N3 156.93(14)
O3 Ni N3 90.87(14)
N5 Ni N7 79.35(15)
N1 Ni N7 101.05(16)
O1 Ni N7 89.02(15)
O3 Ni N7 156.62(14)
N3 Ni N7 101.74(16)
C2 O1 Ni 113.3(3)
C16 O3 Ni 113.4(3)
C17 N5 C21 121.8(4)
C17 N5 Ni 118.3(3)
C21 N5 Ni 118.9(3)
C3 N1 C7 122.2(4)
C3 N1 Ni 118.3(3)
C7 N1 Ni 119.2(3)
C28 N8 C27 111.5(7)
C28 N8 C26 110.8(6)
C27 N8 C26 111.2(5)
C5 N2 C11 123.8(5)
C5 N2 H3 115(5)
C11 N2 H3 121(5)
C19 N6 C25 123.7(4)
C19 N6 H2 115(5)
C25 N6 H2 121(5)
C14 N4 C12 116.7(8)
C14 N4 C13 106.0(7)
C12 N4 C13 108.3(8)
C24 N7 C22 111.0(5)
C24 N7 C23 107.8(5)
C22 N7 C23 109.4(5)
C24 N7 Ni 117.1(4)
C22 N7 Ni 102.6(3)
C23 N7 Ni 108.7(4)
C10 N3 C9 109.1(4)
C10 N3 C8 107.7(4)
C9 N3 C8 107.6(4)
C10 N3 Ni 109.1(3)
C9 N3 Ni 119.6(3)
C8 N3 Ni 103.0(3)
C5 C4 C3 119.5(4)
C5 C4 H4 120.2
C3 C4 H4 120.2
N1 C3 C4 126.8(4)
N1 C3 C2 113.2(4)
C4 C3 C2 120.0(4)
O1 C2 C1 124.4(4)
O1 C2 C3 116.7(4)
C1 C2 C3 118.9(4)
N6 C19 C18 124.5(5)
N6 C19 C20 114.5(4)
C18 C19 C20 121.0(4)
N2 C5 C4 125.1(5)
N2 C5 C6 113.4(4)
C4 C5 C6 121.4(4)
O4 C20 C15 124.7(5)
O4 C20 C19 117.4(4)
C15 C20 C19 117.9(4)
O3 C16 C15 125.6(4)
O3 C16 C17 116.4(4)
C15 C16 C17 118.0(4)
N5 C17 C18 126.4(4)
N5 C17 C16 113.0(4)
C18 C17 C16 120.5(4)
N3 C10 H10A 109.5
N3 C10 H10B 109.5
H10A C10 H10B 109.5
N3 C10 H10C 109.5
H10A C10 H10C 109.5
H10B C10 H10C 109.5
N8 C26 C25 110.7(4)
N8 C26 H26A 109.5
C25 C26 H26A 109.5
N8 C26 H26B 109.5
C25 C26 H26B 109.5
H26A C26 H26B 108.1
C19 C18 C17 119.9(4)
C19 C18 H18 120.1
C17 C18 H18 120.1
N5 C21 C22 107.4(4)
N5 C21 H21A 110.2
C22 C21 H21A 110.2
N5 C21 H21B 110.2
C22 C21 H21B 110.2
H21A C21 H21B 108.5
C2 C1 C6 121.9(4)
C2 C1 H1 119.0
C6 C1 H1 119.0
N6 C25 C26 112.1(4)
N6 C25 H25A 109.2
C26 C25 H25A 109.2
N6 C25 H25B 109.2
C26 C25 H25B 109.2
H25A C25 H25B 107.9
C16 C15 C20 122.6(4)
C16 C15 H15 118.7
C20 C15 H15 118.7
O2 C6 C1 124.0(5)
O2 C6 C5 118.1(5)
C1 C6 C5 117.9(4)
N7 C22 C21 111.1(5)
N7 C22 H22A 109.4
C21 C22 H22A 109.4
N7 C22 H22B 109.4
C21 C22 H22B 109.4
H22A C22 H22B 108.0
N8 C28 H28A 109.5
N8 C28 H28B 109.5
H28A C28 H28B 109.5
N8 C28 H28C 109.5
H28A C28 H28C 109.5
H28B C28 H28C 109.5
N7 C24 H24A 109.5
N7 C24 H24B 109.5
H24A C24 H24B 109.5
N7 C24 H24C 109.5
H24A C24 H24C 109.5
H24B C24 H24C 109.5
N1 C7 C8 108.0(4)
N1 C7 H7A 110.1
C8 C7 H7A 110.1
N1 C7 H7B 110.1
C8 C7 H7B 110.1
H7A C7 H7B 108.4
N7 C23 H23A 109.5
N7 C23 H23B 109.5
H23A C23 H23B 109.5
N7 C23 H23C 109.5
H23A C23 H23C 109.5
H23B C23 H23C 109.5
N3 C8 C7 111.1(4)
N3 C8 H8A 109.4
C7 C8 H8A 109.4
N3 C8 H8B 109.4
C7 C8 H8B 109.4
H8A C8 H8B 108.0
N3 C9 H9A 109.5
N3 C9 H9B 109.5
H9A C9 H9B 109.5
N3 C9 H9C 109.5
H9A C9 H9C 109.5
H9B C9 H9C 109.5
N4 C14 H14A 109.5
N4 C14 H14B 109.5
H14A C14 H14B 109.5
N4 C14 H14C 109.5
H14A C14 H14C 109.5
H14B C14 H14C 109.5
N2 C11 C12 112.2(6)
N2 C11 H11A 109.2
C12 C11 H11A 109.2
N2 C11 H11B 109.2
C12 C11 H11B 109.2
H11A C11 H11B 107.9
N4 C13 H13A 109.5
N4 C13 H13B 109.5
H13A C13 H13B 109.5
N4 C13 H13C 109.5
H13A C13 H13C 109.5
H13B C13 H13C 109.5
N8 C27 H27A 109.5
N8 C27 H27B 109.5
H27A C27 H27B 109.5
N8 C27 H27C 109.5
H27A C27 H27C 109.5
H27B C27 H27C 109.5
N4 C12 C11 113.2(7)
N4 C12 H12A 108.9
C11 C12 H12A 108.9
N4 C12 H12B 108.9
C11 C12 H12B 108.9
H12A C12 H12B 107.7
Cl2 C29 Cl1 104.6(13)
Cl2 C29 H29A 110.9
Cl1 C29 H29A 110.8
Cl2 C29 H29B 110.9
Cl1 C29 H29B 110.8
H29A C29 H29B 108.9
HO1 O5 HO2 110(8)

loop_
_geom_bond_atom_site_label_1
_geom_bond_atom_site_label_2
_geom_bond_distance
Ni N5 1.989(4)
Ni N1 2.001(4)
Ni O1 2.105(3)
Ni O3 2.116(3)
Ni N3 2.238(4)
Ni N7 2.264(4)
O1 C2 1.284(5)
O3 C16 1.269(5)
O4 C20 1.241(6)
O2 C6 1.256(6)
N5 C17 1.302(6)
N5 C21 1.456(6)
N1 C3 1.299(6)
N1 C7 1.457(6)
N8 C28 1.449(9)
N8 C27 1.463(10)
N8 C26 1.463(7)
N2 C5 1.337(6)
N2 C11 1.454(8)
N2 H3 0.74(6)
N6 C19 1.330(6)
N6 C25 1.448(7)
N6 H2 0.82(7)
N4 C14 1.436(10)
N4 C12 1.448(12)
N4 C13 1.481(12)
N7 C24 1.454(8)
N7 C22 1.469(7)
N7 C23 1.485(8)
N3 C10 1.458(7)
N3 C9 1.461(7)
N3 C8 1.506(7)
C4 C5 1.366(7)
C4 C3 1.422(6)
C4 H4 0.9500
C3 C2 1.506(6)
C2 C1 1.380(6)
C19 C18 1.373(7)
C19 C20 1.523(7)
C5 C6 1.511(7)
C20 C15 1.414(7)
C16 C15 1.386(6)
C16 C17 1.523(6)
C17 C18 1.417(6)
C10 H10A 0.9799
C10 H10B 0.9801
C10 H10C 0.9800
C26 C25 1.522(7)
C26 H26A 0.9899
C26 H26B 0.9900
C18 H18 0.9500
C21 C22 1.522(8)
C21 H21A 0.9900
C21 H21B 0.9900
C1 C6 1.407(7)
C1 H1 0.9500
C25 H25A 0.9900
C25 H25B 0.9900
C15 H15 0.9500
C22 H22A 0.9899
C22 H22B 0.9900
C28 H28A 0.9798
C28 H28B 0.9802
C28 H28C 0.9800
C24 H24A 0.9800
C24 H24B 0.9800
C24 H24C 0.9800
C7 C8 1.513(8)
C7 H7A 0.9900
C7 H7B 0.9899
C23 H23A 0.9801
C23 H23B 0.9800
C23 H23C 0.9800
C8 H8A 0.9899
C8 H8B 0.9900
C9 H9A 0.9800
C9 H9B 0.9799
C9 H9C 0.9800
C14 H14A 0.9799
C14 H14B 0.9799
C14 H14C 0.9801
C11 C12 1.519(10)
C11 H11A 0.9900
C11 H11B 0.9901
C13 H13A 0.9801
C13 H13B 0.9799
C13 H13C 0.9800
C27 H27A 0.9800
C27 H27B 0.9800
C27 H27C 0.9800
C12 H12A 0.9900
C12 H12B 0.9900
Cl1 C29 1.87(2)
Cl2 C29 1.84(3)
C29 H29A 0.9900
C29 H29B 0.9898
O5 HO1 0.87(8)
O5 HO2 0.86(9)

loop_
_geom_torsion_atom_site_label_1
_geom_torsion_atom_site_label_2
_geom_torsion_atom_site_label_3
_geom_torsion_atom_site_label_4
_geom_torsion
N5 Ni O1 C2 -176.8(3)
N1 Ni O1 C2 2.6(3)
O3 Ni O1 C2 -98.9(3)
N3 Ni O1 C2 -14.6(6)
N7 Ni O1 C2 104.1(3)
N5 Ni O3 C16 3.6(3)
N1 Ni O3 C16 -172.1(3)
O1 Ni O3 C16 -94.7(3)
N3 Ni O3 C16 108.3(3)
N7 Ni O3 C16 -14.9(5)
N1 Ni N5 C17 71(2)
O1 Ni N5 C17 79.3(4)
O3 Ni N5 C17 -5.8(3)
N3 Ni N5 C17 -93.6(4)
N7 Ni N5 C17 166.9(4)
N1 Ni N5 C21 -98(2)
O1 Ni N5 C21 -89.4(4)
O3 Ni N5 C21 -174.5(4)
N3 Ni N5 C21 97.6(4)
N7 Ni N5 C21 -1.8(4)
N5 Ni N1 C3 6(2)
O1 Ni N1 C3 -2.6(3)
O3 Ni N1 C3 81.8(4)
N3 Ni N1 C3 170.7(4)
N7 Ni N1 C3 -89.2(4)
N5 Ni N1 C7 -169(2)
O1 Ni N1 C7 -177.4(4)
O3 Ni N1 C7 -93.1(4)
N3 Ni N1 C7 -4.2(4)
N7 Ni N1 C7 95.9(4)
N5 Ni N7 C24 148.1(5)
N1 Ni N7 C24 -36.3(5)
O1 Ni N7 C24 -114.2(5)
O3 Ni N7 C24 166.5(4)
N3 Ni N7 C24 45.2(5)
N5 Ni N7 C22 26.3(3)
N1 Ni N7 C22 -158.1(3)
O1 Ni N7 C22 124.0(3)
O3 Ni N7 C22 44.7(6)
N3 Ni N7 C22 -76.6(4)
N5 Ni N7 C23 -89.5(4)
N1 Ni N7 C23 86.2(4)
O1 Ni N7 C23 8.3(4)
O3 Ni N7 C23 -71.0(6)
N3 Ni N7 C23 167.7(4)
N5 Ni N3 C10 91.2(4)
N1 Ni N3 C10 -87.6(4)
O1 Ni N3 C10 -70.6(5)
O3 Ni N3 C10 12.9(4)
N7 Ni N3 C10 173.1(4)
N5 Ni N3 C9 -35.4(4)
N1 Ni N3 C9 145.8(4)
O1 Ni N3 C9 162.8(4)
O3 Ni N3 C9 -113.6(4)
N7 Ni N3 C9 46.5(4)
N5 Ni N3 C8 -154.6(3)
N1 Ni N3 C8 26.6(3)
O1 Ni N3 C8 43.6(5)
O3 Ni N3 C8 127.1(3)
N7 Ni N3 C8 -72.7(3)
C7 N1 C3 C4 -3.6(8)
Ni N1 C3 C4 -178.3(4)
C7 N1 C3 C2 176.8(4)
Ni N1 C3 C2 2.1(5)
C5 C4 C3 N1 179.5(5)
C5 C4 C3 C2 -0.9(7)
Ni O1 C2 C1 176.8(4)
Ni O1 C2 C3 -2.3(5)
N1 C3 C2 O1 0.3(6)
C4 C3 C2 O1 -179.4(4)
N1 C3 C2 C1 -178.9(4)
C4 C3 C2 C1 1.5(7)
C25 N6 C19 C18 1.1(7)
C25 N6 C19 C20 -178.8(4)
C11 N2 C5 C4 2.5(9)
C11 N2 C5 C6 -177.2(5)
C3 C4 C5 N2 177.4(5)
C3 C4 C5 C6 -3.0(7)
N6 C19 C20 O4 -2.9(6)
C18 C19 C20 O4 177.2(5)
N6 C19 C20 C15 177.0(4)
C18 C19 C20 C15 -3.0(7)
Ni O3 C16 C15 178.2(4)
Ni O3 C16 C17 -1.3(5)
C21 N5 C17 C18 -4.4(7)
Ni N5 C17 C18 -172.8(4)
C21 N5 C17 C16 175.0(4)
Ni N5 C17 C16 6.6(5)
O3 C16 C17 N5 -3.3(6)
C15 C16 C17 N5 177.1(4)
O3 C16 C17 C18 176.1(4)
C15 C16 C17 C18 -3.4(6)
C28 N8 C26 C25 155.4(6)
C27 N8 C26 C25 -80.0(6)
N6 C19 C18 C17 -176.9(4)
C20 C19 C18 C17 3.1(7)
N5 C17 C18 C19 179.4(4)
C16 C17 C18 C19 0.1(6)
C17 N5 C21 C22 169.0(4)
Ni N5 C21 C22 -22.7(6)
O1 C2 C1 C6 -177.1(5)
C3 C2 C1 C6 2.0(7)
C19 N6 C25 C26 -85.3(6)
N8 C26 C25 N6 173.6(4)
O3 C16 C15 C20 -176.0(4)
C17 C16 C15 C20 3.5(7)
O4 C20 C15 C16 179.3(5)
C19 C20 C15 C16 -0.5(7)
C2 C1 C6 O2 172.7(5)
C2 C1 C6 C5 -5.7(7)
N2 C5 C6 O2 7.5(7)
C4 C5 C6 O2 -172.2(5)
N2 C5 C6 C1 -174.0(5)
C4 C5 C6 C1 6.3(7)
C24 N7 C22 C21 -172.4(5)
C23 N7 C22 C21 68.7(6)
Ni N7 C22 C21 -46.5(5)
N5 C21 C22 N7 47.5(6)
C3 N1 C7 C8 165.5(5)
Ni N1 C7 C8 -19.8(6)
C10 N3 C8 C7 69.7(6)
C9 N3 C8 C7 -172.7(5)
Ni N3 C8 C7 -45.5(5)
N1 C7 C8 N3 44.5(6)
C5 N2 C11 C12 155.7(6)
C14 N4 C12 C11 -79.9(9)
C13 N4 C12 C11 160.7(8)
N2 C11 C12 N4 -60.0(9)
